data_4318879
loop_
_publ_author_name
'John W. Sibert'
'Philip B. Forshee'

_publ_section_title
;
 "ortho-Wurster's Crowns": Synthesis and Properties of a Novel
 Phenylenediamine-Based Redox-Active Macrocyclic Ligand
;
_journal_name_full 'Inorganic Chemistry'
_journal_page_first 5928
_journal_page_last 5930
_journal_paper_doi 10.1021/ic0259235
_journal_volume 41
_journal_year 2002
_chemical_formula_sum 'C5.08 H8.63 F1.52 K0.25 N0.51 O1.27 P0.25'
_chemical_formula_weight 143.89
_chemical_name_systematic
; 
 ? 
;
_space_group_IT_number 61
_symmetry_cell_setting orthorhombic
_symmetry_space_group_name_Hall '-P 2ac 2ab'
_symmetry_space_group_name_H-M 'P b c a'
_atom_sites_solution_hydrogens geom
_atom_sites_solution_primary direct
_atom_sites_solution_secondary difmap
_audit_creation_method SHELXL
_cell_angle_alpha 90.00
_cell_angle_beta 90.00
_cell_angle_gamma 90.00
_cell_formula_units_Z 63
_cell_length_a 18.912(4)
_cell_length_b 18.447(4)
_cell_length_c 30.856(6)
_cell_measurement_temperature 293(2)
_cell_volume 10765(4)
_computing_structure_refinement 'SHELXL-93 (Sheldrick, 1993)'
_computing_structure_solution 'SHELXS-86 (Sheldrick, 1990)'
_diffrn_ambient_temperature 293(2)
_diffrn_radiation_monochromator graphite
_diffrn_radiation_source 'fine-focus sealed tube'
_diffrn_radiation_type MoK\a
_diffrn_radiation_wavelength 0.71073
_diffrn_reflns_av_R_equivalents 0.0374
_diffrn_reflns_av_sigmaI/netI 0.0391
_diffrn_reflns_limit_h_max 16
_diffrn_reflns_limit_h_min -17
_diffrn_reflns_limit_k_max 17
_diffrn_reflns_limit_k_min -20
_diffrn_reflns_limit_l_max 34
_diffrn_reflns_limit_l_min -8
_diffrn_reflns_number 26161
_diffrn_reflns_theta_max 23.30
_diffrn_reflns_theta_min 1.32
_exptl_absorpt_coefficient_mu 0.330
_exptl_crystal_density_diffrn 1.398
_exptl_crystal_F_000 4736
_refine_diff_density_max 0.803
_refine_diff_density_min -0.435
_refine_diff_density_rms 0.062
_refine_ls_extinction_method none
_refine_ls_goodness_of_fit_all 1.042
_refine_ls_goodness_of_fit_obs 1.212
_refine_ls_matrix_type full
_refine_ls_number_parameters 634
_refine_ls_number_reflns 6928
_refine_ls_number_restraints 0
_refine_ls_restrained_S_all 1.043
_refine_ls_restrained_S_obs 1.212
_refine_ls_R_factor_all 0.0981
_refine_ls_R_factor_obs 0.0633
_refine_ls_shift/esd_max 0.257
_refine_ls_shift/esd_mean 0.023
_refine_ls_structure_factor_coef Fsqd
_refine_ls_weighting_details 'w=1/[\s^2^(Fo^2^)+(0.1410P)^2^+0.0000P] where P=(Fo^2^+2Fc^2^)/3'
_refine_ls_weighting_scheme calc
_refine_ls_wR_factor_all 0.2200
_refine_ls_wR_factor_obs 0.1947
_reflns_number_observed 4222
_reflns_number_total 6930
_reflns_observed_criterion >2sigma(I)
_cod_data_source_file ic0259235-4_s2.cif
_cod_data_source_block earb
_cod_depositor_comments
;
The following automatic conversions were performed:

'_refine_ls_weighting_scheme' value 'calc
w=1/[\s^2^(Fo^2^)+(0.1410P)^2^+0.0000P] where P=(Fo^2^+2Fc^2^)/3' was
changed to 'calc'. New tag '_refine_ls_weighting_details' was
created. The value of the new tag was set to
'w=1/[\s^2^(Fo^2^)+(0.1410P)^2^+0.0000P] where P=(Fo^2^+2Fc^2^)/3'.

Automatic conversion script
Id: cif_fix_values 3143 2015-03-26 13:38:13Z robertas 
;
_cod_original_cell_volume 10764.7(37)
_cod_database_code 4318879

loop_
_symmetry_equiv_pos_as_xyz
'x, y, z'
'-x+1/2, -y, z+1/2'
'-x, y+1/2, -z+1/2'
'x+1/2, -y+1/2, -z'
'-x, -y, -z'
'x-1/2, y, -z-1/2'
'x, -y-1/2, z-1/2'
'-x-1/2, y-1/2, z'

loop_
_atom_site_aniso_label
_atom_site_aniso_U_11
_atom_site_aniso_U_22
_atom_site_aniso_U_33
_atom_site_aniso_U_23
_atom_site_aniso_U_13
_atom_site_aniso_U_12
K1 0.0579(9) 0.0601(8) 0.0481(6) -0.0020(5) -0.0006(5) 0.0036(6)
O4A 0.078(3) 0.069(3) 0.067(2) 0.009(2) -0.008(2) 0.017(2)
O7A 0.096(3) 0.101(4) 0.059(2) 0.003(2) -0.014(2) -0.009(3)
O10A 0.100(4) 0.121(4) 0.060(2) -0.013(2) 0.014(2) 0.009(3)
O13A 0.071(3) 0.061(3) 0.092(3) -0.009(2) 0.005(2) 0.003(2)
O16A 0.060(3) 0.069(3) 0.067(2) 0.001(2) -0.008(2) -0.003(2)
N1A 0.051(3) 0.065(3) 0.046(2) -0.003(2) 0.008(2) 0.002(2)
N25A 0.054(3) 0.061(3) 0.051(2) -0.002(2) 0.013(2) -0.001(2)
C2A 0.065(4) 0.093(5) 0.057(3) -0.013(3) 0.013(3) -0.001(4)
C3A 0.062(4) 0.067(4) 0.082(4) -0.011(3) 0.009(3) 0.019(3)
C5A 0.083(5) 0.079(5) 0.089(4) 0.014(4) -0.011(3) 0.017(4)
C6A 0.074(5) 0.101(6) 0.101(5) 0.022(4) -0.033(4) 0.004(4)
C8A 0.138(7) 0.129(7) 0.060(4) -0.003(4) -0.031(4) 0.003(6)
C9A 0.163(8) 0.153(8) 0.040(3) -0.005(4) 0.003(4) -0.007(6)
C11A 0.117(7) 0.114(7) 0.079(4) -0.036(5) 0.022(4) 0.003(5)
C12A 0.103(6) 0.101(6) 0.104(5) -0.049(5) 0.012(4) 0.015(4)
C14A 0.070(5) 0.053(4) 0.131(6) -0.006(4) 0.005(4) 0.005(3)
C15A 0.073(5) 0.057(4) 0.102(4) 0.013(3) -0.008(3) 0.015(3)
C17A 0.086(5) 0.067(4) 0.061(3) 0.014(3) -0.014(3) -0.004(4)
C18A 0.086(4) 0.067(4) 0.040(2) 0.006(2) 0.006(2) -0.009(3)
C19A 0.058(4) 0.061(4) 0.043(3) -0.002(2) 0.000(2) 0.003(3)
C20A 0.051(4) 0.054(4) 0.050(3) 0.000(2) -0.001(2) 0.000(3)
C21A 0.062(4) 0.062(4) 0.072(3) 0.002(3) 0.006(3) -0.006(3)
C22A 0.082(5) 0.067(4) 0.074(4) -0.002(3) -0.017(3) -0.007(3)
C23A 0.098(5) 0.055(4) 0.057(3) -0.011(3) -0.016(3) 0.006(4)
C24A 0.078(4) 0.073(4) 0.044(3) -0.008(3) 0.001(3) 0.006(3)
C26A 0.080(5) 0.095(5) 0.059(3) -0.015(3) -0.001(3) -0.003(4)
C27A 0.079(5) 0.075(5) 0.077(4) -0.006(3) 0.022(3) 0.003(3)
K2 0.0618(9) 0.0584(8) 0.0442(5) 0.0011(5) 0.0056(5) 0.0021(6)
O4B 0.089(3) 0.069(3) 0.055(2) 0.001(2) 0.021(2) -0.005(2)
O7B 0.067(3) 0.055(3) 0.090(3) 0.004(2) 0.013(2) 0.005(2)
O10B 0.075(3) 0.088(3) 0.064(2) 0.004(2) -0.016(2) 0.006(2)
O13B 0.095(3) 0.072(3) 0.052(2) 0.000(2) 0.017(2) -0.009(2)
O16B 0.094(3) 0.065(3) 0.065(2) 0.012(2) 0.024(2) 0.021(2)
N1B 0.061(3) 0.066(3) 0.047(2) 0.007(2) -0.006(2) -0.006(2)
N25B 0.067(3) 0.062(3) 0.046(2) -0.001(2) -0.003(2) -0.008(2)
C2B 0.109(6) 0.083(5) 0.052(3) 0.010(3) -0.026(3) -0.030(4)
C3B 0.140(6) 0.081(5) 0.037(3) -0.012(3) 0.014(3) -0.023(4)
C5B 0.100(6) 0.076(5) 0.083(4) -0.026(4) 0.036(4) -0.007(4)
C6B 0.087(5) 0.065(5) 0.113(5) -0.007(4) 0.031(4) -0.002(4)
C8B 0.079(5) 0.074(5) 0.111(5) 0.026(4) 0.022(4) 0.019(4)
C9B 0.066(5) 0.097(6) 0.108(5) 0.044(4) -0.020(4) 0.001(4)
C11B 0.120(6) 0.094(5) 0.053(3) 0.013(3) -0.031(3) -0.019(5)
C12B 0.113(6) 0.086(5) 0.041(3) -0.001(3) 0.001(3) -0.022(4)
C14B 0.112(6) 0.078(5) 0.062(3) -0.006(3) 0.037(3) 0.000(4)
C15B 0.107(5) 0.075(5) 0.084(4) -0.008(3) 0.040(4) 0.021(4)
C17B 0.085(5) 0.082(5) 0.096(4) 0.024(4) 0.029(4) 0.030(4)
C18B 0.067(5) 0.100(6) 0.082(4) 0.034(4) -0.015(3) -0.008(4)
C19B 0.070(4) 0.056(4) 0.036(2) 0.002(2) 0.002(2) -0.004(3)
C20B 0.064(4) 0.051(3) 0.041(2) -0.005(2) 0.007(2) 0.000(3)
C21B 0.075(4) 0.051(4) 0.058(3) -0.005(3) 0.016(3) -0.002(3)
C22B 0.104(5) 0.046(4) 0.065(3) 0.001(3) 0.035(3) -0.003(3)
C23B 0.105(5) 0.064(4) 0.054(3) 0.011(3) 0.013(3) 0.008(4)
C24B 0.078(4) 0.083(5) 0.049(3) 0.009(3) -0.005(3) 0.000(3)
C26B 0.118(6) 0.102(6) 0.041(3) 0.000(3) -0.003(3) -0.012(4)
C27B 0.088(5) 0.089(5) 0.084(4) 0.009(3) 0.005(3) 0.022(4)
P1 0.059(2) 0.072(2) 0.0536(11) -0.0014(10) 0.0024(9) -0.0140(12)
F1 0.154(5) 0.285(9) 0.196(6) -0.082(6) -0.008(4) 0.104(6)
F2 0.171(5) 0.217(6) 0.099(3) -0.053(3) 0.015(3) -0.121(4)
F3 0.282(7) 0.161(6) 0.105(3) 0.047(3) -0.017(4) -0.087(5)
P2 0.0662(13) 0.0916(14) 0.0771(10) 0.0012(9) 0.0003(9) -0.0189(10)
F7 0.124(4) 0.358(11) 0.118(3) -0.053(5) -0.005(3) -0.062(5)
F8 0.138(5) 0.465(14) 0.221(6) -0.229(8) 0.014(4) -0.107(7)
F9 0.078(3) 0.307(9) 0.157(4) -0.049(5) 0.016(3) 0.020(4)
F10 0.184(6) 0.303(11) 0.365(10) 0.241(10) 0.090(7) 0.073(7)
F11 0.106(4) 0.217(6) 0.148(4) -0.004(4) 0.036(3) 0.033(4)
F12 0.258(9) 0.172(8) 0.360(11) 0.142(8) -0.062(8) -0.032(7)
P3 0.0577(15) 0.0485(13) 0.0628(11) 0.0040(9) 0.0022(10) 0.0069(10)
F13 0.093(3) 0.175(5) 0.141(3) 0.082(3) 0.035(2) 0.016(3)
F14 0.118(4) 0.081(4) 0.316(7) -0.052(4) 0.060(4) 0.020(3)
F15 0.081(3) 0.298(8) 0.096(3) -0.026(4) -0.017(2) -0.005(4)

loop_
_atom_site_label
_atom_site_type_symbol
_atom_site_fract_x
_atom_site_fract_y
_atom_site_fract_z
_atom_site_U_iso_or_equiv
_atom_site_thermal_displace_type
_atom_site_occupancy
_atom_site_calc_flag
_atom_site_refinement_flags
_atom_site_disorder_group
K1 K -0.15755(6) 0.38749(6) 0.52137(3) 0.0553(4) Uani 1 d . .
O4A O -0.0737(2) 0.2652(2) 0.51276(11) 0.0713(11) Uani 1 d . .
O7A O -0.1001(2) 0.3090(2) 0.59698(11) 0.0851(13) Uani 1 d . .
O10A O -0.1861(2) 0.4330(3) 0.60774(12) 0.0937(14) Uani 1 d . .
O13A O -0.2672(2) 0.4860(2) 0.54035(13) 0.0745(11) Uani 1 d . .
O16A O -0.2310(2) 0.4491(2) 0.45471(11) 0.0654(10) Uani 1 d . .
N1A N -0.1707(2) 0.3004(2) 0.44140(11) 0.0541(11) Uani 1 d . .
N25A N -0.2788(2) 0.2833(2) 0.50531(11) 0.0553(11) Uani 1 d . .
C2A C -0.0985(3) 0.2718(4) 0.43762(15) 0.072(2) Uani 1 d . .
H2AA H -0.0661(3) 0.3119(4) 0.43785(15) 0.086 Uiso 1 d R .
H2AB H -0.0937(3) 0.2475(4) 0.41029(15) 0.086 Uiso 1 d R .
C3A C -0.0783(3) 0.2223(3) 0.4739(2) 0.071(2) Uani 1 d . .
H3AA H -0.1139(3) 0.1856(3) 0.4772(2) 0.085 Uiso 1 d R .
H3AB H -0.0338(3) 0.1992(3) 0.4682(2) 0.085 Uiso 1 d R .
C5A C -0.0468(3) 0.2272(4) 0.5482(2) 0.083(2) Uani 1 d . .
H5AA H -0.0042(3) 0.2025(4) 0.5400(2) 0.100 Uiso 1 d R .
H5AB H -0.0804(3) 0.1917(4) 0.5580(2) 0.100 Uiso 1 d R .
C6A C -0.0340(4) 0.2781(4) 0.5839(2) 0.092(2) Uani 1 d . .
H6AA H -0.0110(4) 0.2545(4) 0.6078(2) 0.110 Uiso 1 d R .
H6AB H -0.0039(4) 0.3160(4) 0.5734(2) 0.110 Uiso 1 d R .
C8A C -0.0933(5) 0.3577(5) 0.6313(2) 0.109(3) Uani 1 d . .
H8AA H -0.0623(5) 0.3966(5) 0.6231(2) 0.131 Uiso 1 d R .
H8AB H -0.0734(5) 0.3332(5) 0.6559(2) 0.131 Uiso 1 d R .
C9A C -0.1627(5) 0.3887(5) 0.6422(2) 0.119(3) Uani 1 d . .
H9AA H -0.1957(5) 0.3494(5) 0.6450(2) 0.142 Uiso 1 d R .
H9AB H -0.1616(5) 0.4150(5) 0.6690(2) 0.142 Uiso 1 d R .
C11A C -0.2495(4) 0.4677(5) 0.6153(2) 0.104(2) Uani 1 d . .
H11A H -0.2488(4) 0.4911(5) 0.6430(2) 0.124 Uiso 1 d R .
H11B H -0.2872(4) 0.4329(5) 0.6150(2) 0.124 Uiso 1 d R .
C12A C -0.2627(4) 0.5198(5) 0.5810(2) 0.103(2) Uani 1 d . .
H12A H -0.3048(4) 0.5473(5) 0.5865(2) 0.123 Uiso 1 d R .
H12B H -0.2233(4) 0.5527(5) 0.5808(2) 0.123 Uiso 1 d R .
C14A C -0.2747(3) 0.5350(4) 0.5055(2) 0.084(2) Uani 1 d . .
H14A H -0.2307(3) 0.5602(4) 0.5016(2) 0.101 Uiso 1 d R .
H14B H -0.3107(3) 0.5701(4) 0.5119(2) 0.101 Uiso 1 d R .
C15A C -0.2905(3) 0.4956(3) 0.4656(2) 0.077(2) Uani 1 d . .
H15A H -0.3323(3) 0.4671(3) 0.4700(2) 0.093 Uiso 1 d R .
H15B H -0.2990(3) 0.5290(3) 0.4423(2) 0.093 Uiso 1 d R .
C17A C -0.2442(3) 0.4060(3) 0.4181(2) 0.071(2) Uani 1 d . .
H17A H -0.2549(3) 0.4361(3) 0.3936(2) 0.085 Uiso 1 d R .
H17B H -0.2840(3) 0.3749(3) 0.4235(2) 0.085 Uiso 1 d R .
C18A C -0.1814(3) 0.3605(3) 0.40929(14) 0.065(2) Uani 1 d . .
H18A H -0.1851(3) 0.3400(3) 0.38079(14) 0.078 Uiso 1 d R .
H18B H -0.1406(3) 0.3914(3) 0.40973(14) 0.078 Uiso 1 d R .
C19A C -0.2244(3) 0.2455(3) 0.43671(13) 0.0540(14) Uani 1 d . .
C20A C -0.2787(3) 0.2380(3) 0.46737(14) 0.0514(13) Uani 1 d . .
C21A C -0.3315(3) 0.1873(3) 0.4604(2) 0.0652(15) Uani 1 d . .
H21A H -0.3693(3) 0.1837(3) 0.4810(2) 0.078 Uiso 1 d R .
C22A C -0.3306(3) 0.1419(3) 0.4250(2) 0.074(2) Uani 1 d . .
H22A H -0.3677(3) 0.1071(3) 0.4208(2) 0.089 Uiso 1 d R .
C23A C -0.2768(4) 0.1476(3) 0.3952(2) 0.070(2) Uani 1 d . .
H23A H -0.2758(4) 0.1163(3) 0.3704(2) 0.084 Uiso 1 d R .
C24A C -0.2243(3) 0.1983(3) 0.40102(14) 0.065(2) Uani 1 d . .
H24A H -0.1864(3) 0.2009(3) 0.38039(14) 0.078 Uiso 1 d R .
C26A C -0.2540(3) 0.2429(4) 0.5426(2) 0.078(2) Uani 1 d . .
H26A H -0.2834(3) 0.2012(4) 0.5474(2) 0.117 Uiso 1 d R .
H26B H -0.2064(3) 0.2274(4) 0.5369(2) 0.117 Uiso 1 d R .
H26C H -0.2546(3) 0.2732(4) 0.5678(2) 0.117 Uiso 1 d R .
C27A C -0.3460(3) 0.3162(4) 0.5152(2) 0.077(2) Uani 1 d . .
H27A H -0.3831(3) 0.2819(4) 0.5098(2) 0.116 Uiso 1 d R .
H27B H -0.3472(3) 0.3309(4) 0.5450(2) 0.116 Uiso 1 d R .
H27C H -0.3524(3) 0.3578(4) 0.4969(2) 0.116 Uiso 1 d R .
K2 K 0.05773(6) 0.40239(6) 0.24925(3) 0.0548(4) Uani 1 d . .
O4B O 0.0230(2) 0.4496(2) 0.33280(10) 0.0708(11) Uani 1 d . .
O7B O -0.0594(2) 0.4941(2) 0.26383(13) 0.0707(11) Uani 1 d . .
O10B O -0.0202(2) 0.4545(2) 0.17941(11) 0.0757(12) Uani 1 d . .
O13B O 0.0702(2) 0.3365(2) 0.16277(10) 0.0731(11) Uani 1 d . .
O16B O 0.1479(2) 0.2879(2) 0.23355(11) 0.0749(11) Uani 1 d . .
N1B N 0.1002(2) 0.3107(2) 0.32307(11) 0.0581(12) Uani 1 d . .
N25B N -0.0314(2) 0.2806(2) 0.27933(11) 0.0585(12) Uani 1 d . .
C2B C 0.1066(4) 0.3639(4) 0.3576(2) 0.081(2) Uani 1 d . .
H2BA H 0.1406(4) 0.3997(4) 0.3488(2) 0.098 Uiso 1 d R .
H2BB H 0.1243(4) 0.3404(4) 0.3831(2) 0.098 Uiso 1 d R .
C3B C 0.0397(4) 0.4026(4) 0.36775(15) 0.086(2) Uani 1 d . .
H3BA H 0.0023(4) 0.3678(4) 0.37110(15) 0.103 Uiso 1 d R .
H3BB H 0.0441(4) 0.4296(4) 0.39418(15) 0.103 Uiso 1 d R .
C5B C -0.0405(4) 0.4889(4) 0.3388(2) 0.086(2) Uani 1 d . .
H5BA H -0.0379(4) 0.5160(4) 0.3653(2) 0.104 Uiso 1 d R .
H5BB H -0.0797(4) 0.4560(4) 0.3407(2) 0.104 Uiso 1 d R .
C6B C -0.0514(4) 0.5368(4) 0.3015(2) 0.088(2) Uani 1 d . .
H6BA H -0.0925(4) 0.5664(4) 0.3059(2) 0.106 Uiso 1 d R .
H6BB H -0.0111(4) 0.5679(4) 0.2987(2) 0.106 Uiso 1 d R .
C8B C -0.0771(4) 0.5365(4) 0.2264(2) 0.088(2) Uani 1 d . .
H8BA H -0.0393(4) 0.5695(4) 0.2200(2) 0.105 Uiso 1 d R .
H8BB H -0.1192(4) 0.5641(4) 0.2316(2) 0.105 Uiso 1 d R .
C9B C -0.0850(4) 0.4880(4) 0.1891(2) 0.090(2) Uani 1 d . .
H9BA H -0.1192(4) 0.4516(4) 0.1964(2) 0.108 Uiso 1 d R .
H9BB H -0.1017(4) 0.5143(4) 0.1643(2) 0.108 Uiso 1 d R .
C11B C -0.0176(4) 0.4187(4) 0.1393(2) 0.089(2) Uani 1 d . .
H11C H -0.0316(4) 0.4508(4) 0.1163(2) 0.107 Uiso 1 d R .
H11D H -0.0494(4) 0.3782(4) 0.1397(2) 0.107 Uiso 1 d R .
C12B C 0.0556(4) 0.3906(4) 0.1319(2) 0.080(2) Uani 1 d . .
H12C H 0.0608(4) 0.3719(4) 0.1031(2) 0.096 Uiso 1 d R .
H12D H 0.0881(4) 0.4301(4) 0.1356(2) 0.096 Uiso 1 d R .
C14B C 0.1400(4) 0.3097(4) 0.1586(2) 0.084(2) Uani 1 d . .
H14C H 0.1729(4) 0.3489(4) 0.1623(2) 0.101 Uiso 1 d R .
H14D H 0.1468(4) 0.2894(4) 0.1303(2) 0.101 Uiso 1 d R .
C15B C 0.1534(4) 0.2542(4) 0.1925(2) 0.089(2) Uani 1 d . .
H15C H 0.1182(4) 0.2168(4) 0.1903(2) 0.106 Uiso 1 d R .
H15D H 0.1992(4) 0.2326(4) 0.1889(2) 0.106 Uiso 1 d R .
C17B C 0.1691(3) 0.2428(4) 0.2685(2) 0.088(2) Uani 1 d . .
H17C H 0.2146(3) 0.2221(4) 0.2626(2) 0.105 Uiso 1 d R .
H17D H 0.1356(3) 0.2041(4) 0.2722(2) 0.105 Uiso 1 d R .
C18B C 0.1706(3) 0.2869(4) 0.3086(2) 0.083(2) Uani 1 d . .
H18C H 0.1932(3) 0.2601(4) 0.3313(2) 0.100 Uiso 1 d R .
H18D H 0.1984(3) 0.3294(4) 0.3030(2) 0.100 Uiso 1 d R .
C19B C 0.0565(3) 0.2498(3) 0.33573(13) 0.0542(14) Uani 1 d . .
C20B C -0.0065(3) 0.2353(3) 0.31470(13) 0.0520(13) Uani 1 d . .
C21B C -0.0469(3) 0.1756(3) 0.3280(2) 0.0612(14) Uani 1 d . .
H21B H -0.0907(3) 0.1655(3) 0.3134(2) 0.073 Uiso 1 d R .
C22B C -0.0246(4) 0.1315(3) 0.3615(2) 0.072(2) Uani 1 d . .
H22B H -0.0521(4) 0.0902(3) 0.3702(2) 0.086 Uiso 1 d R .
C23B C 0.0372(4) 0.1472(3) 0.3828(2) 0.074(2) Uani 1 d . .
H23B H 0.0525(4) 0.1182(3) 0.4069(2) 0.089 Uiso 1 d R .
C24B C 0.0773(3) 0.2043(3) 0.36975(14) 0.070(2) Uani 1 d . .
H24B H 0.1214(3) 0.2141(3) 0.38395(14) 0.084 Uiso 1 d R .
C26B C -0.0334(4) 0.2406(4) 0.23851(15) 0.087(2) Uani 1 d . .
H26D H -0.0612(4) 0.1975(4) 0.24216(15) 0.131 Uiso 1 d R .
H26E H -0.0539(4) 0.2702(4) 0.21621(15) 0.131 Uiso 1 d R .
H26F H 0.0139(4) 0.2276(4) 0.23042(15) 0.131 Uiso 1 d R .
C27B C -0.1014(3) 0.3119(4) 0.2878(2) 0.087(2) Uani 1 d . .
H27D H -0.1323(3) 0.2740(4) 0.2977(2) 0.131 Uiso 1 d R .
H27E H -0.0975(3) 0.3485(4) 0.3097(2) 0.131 Uiso 1 d R .
H27F H -0.1204(3) 0.3329(4) 0.2618(2) 0.131 Uiso 1 d R .
P1 P 0.0000 0.5000 0.5000 0.0616(6) Uani 1 d S .
F1 F -0.0670(3) 0.5358(5) 0.5143(2) 0.212(3) Uani 1 d . .
F2 F -0.0438(3) 0.4513(3) 0.46996(13) 0.162(3) Uani 1 d . .
F3 F -0.0146(4) 0.4532(3) 0.53933(14) 0.183(3) Uani 1 d . .
P2 P 0.20558(9) 0.53115(11) 0.22785(5) 0.0783(6) Uani 1 d . .
F7 F 0.2489(3) 0.5594(5) 0.2660(2) 0.200(3) Uani 1 d . .
F8 F 0.1641(3) 0.4916(6) 0.1954(2) 0.275(5) Uani 1 d . .
F9 F 0.2749(2) 0.5159(4) 0.2045(2) 0.181(3) Uani 1 d . .
F10 F 0.2025(4) 0.5987(5) 0.2019(3) 0.284(6) Uani 1 d . .
F11 F 0.1337(3) 0.5519(4) 0.2498(2) 0.157(2) Uani 1 d . .
F12 F 0.2019(5) 0.4681(5) 0.2580(3) 0.263(5) Uani 1 d . .
P3 P -0.5000 0.5000 0.5000 0.0563(6) Uani 1 d S .
F13 F -0.4539(2) 0.5386(3) 0.46528(14) 0.136(2) Uani 1 d . .
F14 F -0.4654(3) 0.4295(3) 0.4847(2) 0.172(2) Uani 1 d . .
F15 F -0.4393(2) 0.5098(4) 0.53265(12) 0.159(2) Uani 1 d . .

loop_
_atom_type_symbol
_atom_type_description
_atom_type_scat_dispersion_real
_atom_type_scat_dispersion_imag
_atom_type_scat_source
C C 0.0033 0.0016 'International Tables Vol C Tables 4.2.6.8 and 6.1.1.4'
H H 0.0000 0.0000 'International Tables Vol C Tables 4.2.6.8 and 6.1.1.4'
P P 0.1023 0.0942 'International Tables Vol C Tables 4.2.6.8 and 6.1.1.4'
N N 0.0061 0.0033 'International Tables Vol C Tables 4.2.6.8 and 6.1.1.4'
O O 0.0106 0.0060 'International Tables Vol C Tables 4.2.6.8 and 6.1.1.4'
F F 0.0171 0.0103 'International Tables Vol C Tables 4.2.6.8 and 6.1.1.4'
K K 0.2009 0.2494 'International Tables Vol C Tables 4.2.6.8 and 6.1.1.4'

loop_
_geom_angle_atom_site_label_1
_geom_angle_atom_site_label_2
_geom_angle_atom_site_label_3
_geom_angle
_geom_angle_site_symmetry_1
_geom_angle_site_symmetry_3
_geom_angle_publ_flag
O16A K1 O4A 123.91(11) . . ?
O16A K1 O13A 60.91(11) . . ?
O4A K1 O13A 165.03(13) . . ?
O16A K1 O10A 119.11(14) . . ?
O4A K1 O10A 116.01(13) . . ?
O13A K1 O10A 58.39(13) . . ?
O16A K1 F2 78.34(14) . . ?
O4A K1 F2 81.6(2) . . ?
O13A K1 F2 113.3(2) . . ?
O10A K1 F2 121.96(13) . . ?
O16A K1 O7A 170.61(12) . . ?
O4A K1 O7A 57.73(12) . . ?
O13A K1 O7A 114.99(13) . . ?
O10A K1 O7A 58.28(14) . . ?
F2 K1 O7A 110.8(2) . . ?
O16A K1 N1A 63.53(12) . . ?
O4A K1 N1A 61.65(11) . . ?
O13A K1 N1A 117.53(12) . . ?
O10A K1 N1A 157.89(14) . . ?
F2 K1 N1A 80.07(11) . . ?
O7A K1 N1A 115.10(13) . . ?
O16A K1 F3 115.31(13) . . ?
O4A K1 F3 80.3(2) . . ?
O13A K1 F3 111.2(2) . . ?
O10A K1 F3 83.06(14) . . ?
F2 K1 F3 43.70(11) . . ?
O7A K1 F3 73.87(13) . . ?
N1A K1 F3 116.59(14) . . ?
O16A K1 N25A 75.87(11) . . ?
O4A K1 N25A 84.31(12) . . ?
O13A K1 N25A 83.48(12) . . ?
O10A K1 N25A 101.34(12) . . ?
F2 K1 N25A 136.36(10) . . ?
O7A K1 N25A 95.53(12) . . ?
N1A K1 N25A 57.01(11) . . ?
F3 K1 N25A 164.4(2) . . ?
O16A K1 F1 82.32(14) . . ?
O4A K1 F1 112.29(14) . . ?
O13A K1 F1 81.84(13) . . ?
O10A K1 F1 85.08(15) . . ?
F2 K1 F1 39.87(14) . . ?
O7A K1 F1 105.88(15) . . ?
N1A K1 F1 116.60(14) . . ?
F3 K1 F1 36.6(2) . . ?
N25A K1 F1 157.69(15) . . ?
O16A K1 C26A 101.82(13) . . ?
O4A K1 C26A 71.14(14) . . ?
O13A K1 C26A 94.22(14) . . ?
O10A K1 C26A 87.02(14) . . ?
F2 K1 C26A 147.3(2) . . ?
O7A K1 C26A 69.51(13) . . ?
N1A K1 C26A 71.29(12) . . ?
F3 K1 C26A 141.7(2) . . ?
N25A K1 C26A 26.02(12) . . ?
F1 K1 C26A 172.10(14) . . ?
O16A K1 C18A 41.75(12) . . ?
O4A K1 C18A 82.18(12) . . ?
O13A K1 C18A 101.59(13) . . ?
O10A K1 C18A 159.51(15) . . ?
F2 K1 C18A 67.56(12) . . ?
O7A K1 C18A 138.89(14) . . ?
N1A K1 C18A 24.86(12) . . ?
F3 K1 C18A 110.62(13) . . ?
N25A K1 C18A 69.71(12) . . ?
F1 K1 C18A 96.94(15) . . ?
C26A K1 C18A 90.55(13) . . ?
C5A O4A C3A 113.4(5) . . ?
C5A O4A K1 122.9(3) . . ?
C3A O4A K1 119.6(3) . . ?
C8A O7A C6A 113.0(5) . . ?
C8A O7A K1 108.6(4) . . ?
C6A O7A K1 107.1(3) . . ?
C11A O10A C9A 114.5(6) . . ?
C11A O10A K1 117.3(4) . . ?
C9A O10A K1 118.3(4) . . ?
C12A O13A C14A 113.8(6) . . ?
C12A O13A K1 115.3(4) . . ?
C14A O13A K1 109.1(3) . . ?
C17A O16A C15A 112.5(4) . . ?
C17A O16A K1 117.5(3) . . ?
C15A O16A K1 117.7(3) . . ?
C19A N1A C2A 113.3(4) . . ?
C19A N1A C18A 110.9(4) . . ?
C2A N1A C18A 109.8(4) . . ?
C19A N1A K1 121.7(3) . . ?
C2A N1A K1 100.6(3) . . ?
C18A N1A K1 99.3(3) . . ?
C20A N25A C27A 114.7(4) . . ?
C20A N25A C26A 110.3(5) . . ?
C27A N25A C26A 109.6(4) . . ?
C20A N25A K1 120.0(3) . . ?
C27A N25A K1 111.4(3) . . ?
C26A N25A K1 87.2(3) . . ?
N1A C2A C3A 113.4(4) . . ?
N1A C2A K1 55.3(2) . . ?
C3A C2A K1 84.4(3) . . ?
O4A C3A C2A 107.6(5) . . ?
O4A C5A C6A 109.0(6) . . ?
O7A C6A C5A 108.9(5) . . ?
O7A C8A C9A 109.9(6) . . ?
O10A C9A C8A 109.4(5) . . ?
O10A C11A C12A 109.5(6) . . ?
O13A C12A C11A 111.6(6) . . ?
O13A C14A C15A 110.1(5) . . ?
O16A C15A C14A 109.3(5) . . ?
O16A C17A C18A 109.0(4) . . ?
C17A C18A N1A 114.0(4) . . ?
C17A C18A K1 80.9(3) . . ?
N1A C18A K1 55.9(2) . . ?
C20A C19A C24A 117.9(5) . . ?
C20A C19A N1A 121.2(4) . . ?
C24A C19A N1A 120.9(4) . . ?
C21A C20A C19A 119.3(5) . . ?
C21A C20A N25A 121.3(4) . . ?
C19A C20A N25A 119.4(5) . . ?
C22A C21A C20A 121.7(5) . . ?
C23A C22A C21A 119.5(6) . . ?
C24A C23A C22A 119.9(5) . . ?
C23A C24A C19A 121.6(5) . . ?
N25A C26A K1 66.8(3) . . ?
O16B K2 O10B 117.14(12) . . ?
O16B K2 O4B 123.04(12) . . ?
O10B K2 O4B 118.79(13) . . ?
O16B K2 O7B 166.48(13) . . ?
O10B K2 O7B 60.05(12) . . ?
O4B K2 O7B 58.85(12) . . ?
O16B K2 O13B 58.30(11) . . ?
O10B K2 O13B 58.84(12) . . ?
O4B K2 O13B 169.33(12) . . ?
O7B K2 O13B 117.07(12) . . ?
O16B K2 N1B 61.83(11) . . ?
O10B K2 N1B 160.22(13) . . ?
O4B K2 N1B 62.03(12) . . ?
O7B K2 N1B 115.75(12) . . ?
O13B K2 N1B 116.22(12) . . ?
O16B K2 N25B 79.98(13) . . ?
O10B K2 N25B 101.75(12) . . ?
O4B K2 N25B 79.26(11) . . ?
O7B K2 N25B 87.60(12) . . ?
O13B K2 N25B 90.93(11) . . ?
N1B K2 N25B 58.50(12) . . ?
O16B K2 F12 76.3(2) . . ?
O10B K2 F12 114.3(2) . . ?
O4B K2 F12 90.3(2) . . ?
O7B K2 F12 117.2(2) . . ?
O13B K2 F12 100.1(2) . . ?
N1B K2 F12 85.1(2) . . ?
N25B K2 F12 142.9(2) . . ?
O16B K2 F8 84.8(2) . . ?
O10B K2 F8 75.2(2) . . ?
O4B K2 F8 118.91(13) . . ?
O7B K2 F8 106.1(2) . . ?
O13B K2 F8 71.30(12) . . ?
N1B K2 F8 123.0(2) . . ?
N25B K2 F8 161.0(2) . . ?
F12 K2 F8 40.5(2) . . ?
O16B K2 F11 113.23(13) . . ?
O10B K2 F11 86.70(13) . . ?
O4B K2 F11 80.07(12) . . ?
O7B K2 F11 80.21(13) . . ?
O13B K2 F11 109.54(12) . . ?
N1B K2 F11 112.24(13) . . ?
N25B K2 F11 159.25(11) . . ?
F12 K2 F11 38.8(2) . . ?
F8 K2 F11 39.53(14) . . ?
O16B K2 C26B 68.36(15) . . ?
O10B K2 C26B 87.71(13) . . ?
O4B K2 C26B 103.85(12) . . ?
O7B K2 C26B 98.12(14) . . ?
O13B K2 C26B 66.22(11) . . ?
N1B K2 C26B 73.46(13) . . ?
N25B K2 C26B 24.72(11) . . ?
F12 K2 C26B 144.1(2) . . ?
F8 K2 C26B 137.12(14) . . ?
F11 K2 C26B 174.25(13) . . ?
O16B K2 C18B 41.80(13) . . ?
O10B K2 C18B 158.6(2) . . ?
O4B K2 C18B 81.48(14) . . ?
O7B K2 C18B 138.92(14) . . ?
O13B K2 C18B 99.94(15) . . ?
N1B K2 C18B 24.19(12) . . ?
N25B K2 C18B 73.94(14) . . ?
F12 K2 C18B 69.3(2) . . ?
F8 K2 C18B 101.9(2) . . ?
F11 K2 C18B 104.7(2) . . ?
C26B K2 C18B 80.2(2) . . ?
C5B O4B C3B 113.8(5) . . ?
C5B O4B K2 118.6(3) . . ?
C3B O4B K2 117.2(3) . . ?
C6B O7B C8B 112.7(5) . . ?
C6B O7B K2 112.4(3) . . ?
C8B O7B K2 112.4(3) . . ?
C9B O10B C11B 115.2(5) . . ?
C9B O10B K2 116.7(3) . . ?
C11B O10B K2 120.1(4) . . ?
C12B O13B C14B 111.6(4) . . ?
C12B O13B K2 107.7(3) . . ?
C14B O13B K2 107.5(3) . . ?
C15B O16B C17B 113.7(5) . . ?
C15B O16B K2 122.6(3) . . ?
C17B O16B K2 119.3(3) . . ?
C19B N1B C2B 111.9(4) . . ?
C19B N1B C18B 111.5(5) . . ?
C2B N1B C18B 110.5(5) . . ?
C19B N1B K2 119.8(3) . . ?
C2B N1B K2 101.6(3) . . ?
C18B N1B K2 100.5(3) . . ?
C20B N25B C26B 111.5(5) . . ?
C20B N25B C27B 112.6(4) . . ?
C26B N25B C27B 109.2(4) . . ?
C20B N25B K2 119.2(3) . . ?
C26B N25B K2 97.3(3) . . ?
C27B N25B K2 105.7(4) . . ?
N1B C2B C3B 114.1(5) . . ?
N1B C2B K2 54.7(2) . . ?
C3B C2B K2 83.2(3) . . ?
O4B C3B C2B 108.8(4) . . ?
O4B C5B C6B 109.1(5) . . ?
O7B C6B C5B 109.0(6) . . ?
O7B C8B C9B 108.9(6) . . ?
O10B C9B C8B 110.3(5) . . ?
O10B C11B C12B 109.2(5) . . ?
O13B C12B C11B 109.0(5) . . ?
O13B C14B C15B 109.6(5) . . ?
O16B C15B C14B 108.4(5) . . ?
O16B C17B C18B 108.5(5) . . ?
N1B C18B C17B 113.7(5) . . ?
N1B C18B K2 55.3(2) . . ?
C17B C18B K2 83.5(3) . . ?
C20B C19B C24B 118.5(5) . . ?
C20B C19B N1B 121.0(4) . . ?
C24B C19B N1B 120.4(5) . . ?
C19B C20B C21B 118.9(5) . . ?
C19B C20B N25B 121.4(5) . . ?
C21B C20B N25B 119.7(5) . . ?
C22B C21B C20B 121.0(5) . . ?
C23B C22B C21B 119.6(6) . . ?
C24B C23B C22B 119.8(5) . . ?
C23B C24B C19B 122.0(6) . . ?
N25B C26B K2 58.0(3) . . ?
F1 P1 F1 180.000(2) . 5_566 ?
F1 P1 F3 82.0(4) . . ?
F1 P1 F3 98.0(4) 5_566 . ?
F1 P1 F3 98.0(4) . 5_566 ?
F1 P1 F3 82.0(4) 5_566 5_566 ?
F3 P1 F3 180.000(1) . 5_566 ?
F1 P1 F2 88.8(4) . . ?
F1 P1 F2 91.2(4) 5_566 . ?
F3 P1 F2 93.0(3) . . ?
F3 P1 F2 87.0(3) 5_566 . ?
F1 P1 F2 91.2(4) . 5_566 ?
F1 P1 F2 88.8(4) 5_566 5_566 ?
F3 P1 F2 87.0(3) . 5_566 ?
F3 P1 F2 93.0(3) 5_566 5_566 ?
F2 P1 F2 180.000(1) . 5_566 ?
F1 P1 K1 60.8(4) . . ?
F1 P1 K1 119.2(4) 5_566 . ?
F3 P1 K1 52.3(2) . . ?
F3 P1 K1 127.7(2) 5_566 . ?
F2 P1 K1 48.9(2) . . ?
F2 P1 K1 131.1(2) 5_566 . ?
F1 P1 K1 119.2(4) . 5_566 ?
F1 P1 K1 60.8(4) 5_566 5_566 ?
F3 P1 K1 127.7(2) . 5_566 ?
F3 P1 K1 52.3(2) 5_566 5_566 ?
F2 P1 K1 131.1(2) . 5_566 ?
F2 P1 K1 48.9(2) 5_566 5_566 ?
K1 P1 K1 180.0 . 5_566 ?
P1 F1 K1 95.4(4) . . ?
P1 F2 K1 107.8(2) . . ?
P1 F3 K1 104.2(3) . . ?
F8 P2 F10 91.6(6) . . ?
F8 P2 F12 90.7(6) . . ?
F10 P2 F12 172.3(6) . . ?
F8 P2 F9 92.6(3) . . ?
F10 P2 F9 86.1(4) . . ?
F12 P2 F9 101.1(5) . . ?
F8 P2 F7 169.7(6) . . ?
F10 P2 F7 98.7(6) . . ?
F12 P2 F7 79.1(5) . . ?
F9 P2 F7 88.1(3) . . ?
F8 P2 F11 87.3(3) . . ?
F10 P2 F11 89.7(4) . . ?
F12 P2 F11 83.2(5) . . ?
F9 P2 F11 175.8(4) . . ?
F7 P2 F11 92.8(3) . . ?
F8 P2 K2 53.3(4) . . ?
F10 P2 K2 127.0(3) . . ?
F12 P2 K2 50.0(4) . . ?
F9 P2 K2 127.8(3) . . ?
F7 P2 K2 118.9(3) . . ?
F11 P2 K2 55.1(3) . . ?
P2 F8 K2 104.3(4) . . ?
P2 F11 K2 100.5(3) . . ?
P2 F12 K2 107.5(4) . . ?
F14 P3 F14 180.000(2) . 5_466 ?
F14 P3 F15 89.0(3) . . ?
F14 P3 F15 91.0(3) 5_466 . ?
F14 P3 F15 91.0(3) . 5_466 ?
F14 P3 F15 89.0(3) 5_466 5_466 ?
F15 P3 F15 180.000(1) . 5_466 ?
F14 P3 F13 93.6(3) . 5_466 ?
F14 P3 F13 86.4(3) 5_466 5_466 ?
F15 P3 F13 91.3(3) . 5_466 ?
F15 P3 F13 88.7(3) 5_466 5_466 ?
F14 P3 F13 86.4(3) . . ?
F14 P3 F13 93.6(3) 5_466 . ?
F15 P3 F13 88.7(3) . . ?
F15 P3 F13 91.3(3) 5_466 . ?
F13 P3 F13 180.000(1) 5_466 . ?

loop_
_geom_bond_atom_site_label_1
_geom_bond_atom_site_label_2
_geom_bond_distance
_geom_bond_site_symmetry_2
_geom_bond_publ_flag
K1 O16A 2.729(4) . ?
K1 O4A 2.770(4) . ?
K1 O13A 2.820(4) . ?
K1 O10A 2.846(4) . ?
K1 F2 2.921(4) . ?
K1 O7A 2.952(4) . ?
K1 N1A 2.955(4) . ?
K1 F3 3.014(6) . ?
K1 N25A 3.033(4) . ?
K1 F1 3.235(9) . ?
K1 C26A 3.297(7) . ?
K1 C18A 3.523(5) . ?
O4A C5A 1.396(6) . ?
O4A C3A 1.439(7) . ?
O7A C8A 1.395(8) . ?
O7A C6A 1.433(7) . ?
O10A C11A 1.378(8) . ?
O10A C9A 1.412(8) . ?
O13A C12A 1.402(7) . ?
O13A C14A 1.412(7) . ?
O16A C17A 1.404(6) . ?
O16A C15A 1.454(7) . ?
N1A C19A 1.441(6) . ?
N1A C2A 1.468(7) . ?
N1A C18A 1.501(6) . ?
N25A C20A 1.438(6) . ?
N25A C27A 1.441(7) . ?
N25A C26A 1.448(7) . ?
C2A C3A 1.496(8) . ?
C5A C6A 1.467(9) . ?
C8A C9A 1.470(10) . ?
C11A C12A 1.451(10) . ?
C14A C15A 1.460(8) . ?
C17A C18A 1.480(8) . ?
C19A C20A 1.405(6) . ?
C19A C24A 1.404(7) . ?
C20A C21A 1.384(7) . ?
C21A C22A 1.377(8) . ?
C22A C23A 1.375(7) . ?
C23A C24A 1.375(8) . ?
K2 O16B 2.757(4) . ?
K2 O10B 2.782(4) . ?
K2 O4B 2.799(3) . ?
K2 O7B 2.824(4) . ?
K2 O13B 2.942(3) . ?
K2 N1B 2.949(4) . ?
K2 N25B 2.959(4) . ?
K2 F12 2.997(9) . ?
K2 F8 3.085(9) . ?
K2 F11 3.109(7) . ?
K2 C26B 3.461(7) . ?
K2 C18B 3.527(6) . ?
O4B C5B 1.414(7) . ?
O4B C3B 1.420(7) . ?
O7B C6B 1.412(7) . ?
O7B C8B 1.435(7) . ?
O10B C9B 1.404(8) . ?
O10B C11B 1.404(7) . ?
O13B C12B 1.406(7) . ?
O13B C14B 1.415(7) . ?
O16B C15B 1.416(7) . ?
O16B C17B 1.421(7) . ?
N1B C19B 1.449(6) . ?
N1B C2B 1.452(7) . ?
N1B C18B 1.470(7) . ?
N25B C20B 1.452(6) . ?
N25B C26B 1.459(6) . ?
N25B C27B 1.467(7) . ?
C2B C3B 1.486(9) . ?
C5B C6B 1.464(9) . ?
C8B C9B 1.464(9) . ?
C11B C12B 1.496(9) . ?
C14B C15B 1.485(8) . ?
C17B C18B 1.480(9) . ?
C19B C20B 1.383(7) . ?
C19B C24B 1.401(7) . ?
C20B C21B 1.402(7) . ?
C21B C22B 1.382(7) . ?
C22B C23B 1.372(8) . ?
C23B C24B 1.359(8) . ?
P1 F1 1.496(5) . ?
P1 F1 1.496(5) 5_566 ?
P1 F3 1.514(4) . ?
P1 F3 1.514(4) 5_566 ?
P1 F2 1.533(4) . ?
P1 F2 1.533(4) 5_566 ?
P1 K1 3.6905(13) 5_566 ?
P2 F8 1.467(5) . ?
P2 F10 1.484(6) . ?
P2 F12 1.491(7) . ?
P2 F9 1.522(5) . ?
P2 F7 1.527(5) . ?
P2 F11 1.567(5) . ?
P3 F14 1.531(4) . ?
P3 F14 1.531(4) 5_466 ?
P3 F15 1.539(4) . ?
P3 F15 1.539(4) 5_466 ?
P3 F13 1.555(4) 5_466 ?
P3 F13 1.555(4) . ?
